data_1512455
loop_
_publ_author_name
'Lian-Jie Li'
'Xin-Long Wang'
'Kui-Zhan Shao'
'Zhong-Min Su'
'Qiang Fu'

_publ_section_title
;
 Syntheses, characterization and crystal structure of d10 coordination
 architectures: From 1D to 3D complexes based on mixed ligands
;
_journal_name_full
;
Inorganica Chimica Acta
;
_journal_page_first 77
_journal_page_last 83
_journal_paper_doi 10.1016/j.ica.2012.05.037
_journal_volume 392
_journal_year 2012
_chemical_formula_moiety 'C48 H34 N4 O14 Zn2'
_chemical_formula_sum 'C48 H34 N4 O14 Zn2'
_chemical_formula_weight 1021.53
_chemical_name_systematic
;
 ?
;
_space_group_IT_number 33
_symmetry_cell_setting orthorhombic
_symmetry_space_group_name_Hall 'P 2c -2n'
_symmetry_space_group_name_H-M 'P n a 21'
_atom_sites_solution_hydrogens geom
_atom_sites_solution_primary direct
_atom_sites_solution_secondary difmap
_audit_creation_method SHELXL-97
_cell_angle_alpha 90.000(5)
_cell_angle_beta 90.000(5)
_cell_angle_gamma 90.000(5)
_cell_formula_units_Z 4
_cell_length_a 14.207(5)
_cell_length_b 23.962(5)
_cell_length_c 12.772(5)
_cell_measurement_temperature 293(2)
_cell_volume 4348(2)
_computing_structure_refinement 'SHELXL-97 (Sheldrick, 1997)'
_diffrn_ambient_temperature 293(2)
_diffrn_measured_fraction_theta_full 1.000
_diffrn_measured_fraction_theta_max 0.998
_diffrn_radiation_monochromator graphite
_diffrn_radiation_source 'fine-focus sealed tube'
_diffrn_radiation_type MoK\a
_diffrn_radiation_wavelength 0.71069
_diffrn_reflns_av_R_equivalents 0.0486
_diffrn_reflns_av_sigmaI/netI 0.0576
_diffrn_reflns_limit_h_max 16
_diffrn_reflns_limit_h_min -16
_diffrn_reflns_limit_k_max 28
_diffrn_reflns_limit_k_min -22
_diffrn_reflns_limit_l_max 15
_diffrn_reflns_limit_l_min -15
_diffrn_reflns_number 21238
_diffrn_reflns_theta_full 25.00
_diffrn_reflns_theta_max 25.05
_diffrn_reflns_theta_min 1.67
_exptl_absorpt_coefficient_mu 1.180
_exptl_crystal_density_diffrn 1.561
_exptl_crystal_density_method 'not measured'
_exptl_crystal_F_000 2088
_exptl_crystal_size_max 0.45
_exptl_crystal_size_mid 0.34
_exptl_crystal_size_min 0.21
_refine_diff_density_max 0.320
_refine_diff_density_min -0.320
_refine_diff_density_rms 0.060
_refine_ls_abs_structure_details 'Flack H D (1983), Acta Cryst. A39, 876-881'
_refine_ls_abs_structure_Flack 0.42
_refine_ls_extinction_method none
_refine_ls_goodness_of_fit_ref 0.991
_refine_ls_hydrogen_treatment mixed
_refine_ls_matrix_type full
_refine_ls_number_parameters 613
_refine_ls_number_reflns 7593
_refine_ls_number_restraints 1
_refine_ls_restrained_S_all 0.991
_refine_ls_R_factor_all 0.0568
_refine_ls_R_factor_gt 0.0368
_refine_ls_shift/su_max 0.007
_refine_ls_shift/su_mean 0.001
_refine_ls_structure_factor_coef Fsqd
_refine_ls_weighting_details 'calc w=1/[\s^2^(Fo^2^)+(0.0357P)^2^+0.0000P] where P=(Fo^2^+2Fc^2^)/3'
_refine_ls_weighting_scheme calc
_refine_ls_wR_factor_gt 0.0735
_refine_ls_wR_factor_ref 0.0804
_reflns_number_gt 5956
_reflns_number_total 7593
_reflns_threshold_expression >2sigma(I)
_cod_data_source_file ICA-2012-392-77-83-1.cif
_cod_data_source_block 1
_cod_original_sg_symbol_H-M Pna2(1)
_cod_database_code 1512455

loop_
_symmetry_equiv_pos_as_xyz
'x, y, z'
'-x, -y, z+1/2'
'-x+1/2, y+1/2, z+1/2'
'x+1/2, -y+1/2, z'

loop_
_atom_site_label
_atom_site_type_symbol
_atom_site_fract_x
_atom_site_fract_y
_atom_site_fract_z
_atom_site_U_iso_or_equiv
_atom_site_adp_type
_atom_site_occupancy
_atom_site_symmetry_multiplicity
_atom_site_calc_flag
_atom_site_refinement_flags
Zn1 Zn 0.71723(3) 0.779483(19) 0.79968(3) 0.03076(12) Uani 1 1 d .
Zn2 Zn 1.02869(3) 1.225163(19) 0.82578(3) 0.03095(13) Uani 1 1 d .
O10 O 0.9713(2) 0.89823(12) 0.7217(3) 0.0420(8) Uani 1 1 d .
O3 O 1.4793(2) 0.90091(12) 0.7632(3) 0.0489(10) Uani 1 1 d .
O6 O 1.2616(2) 1.09847(12) 0.9091(3) 0.0384(8) Uani 1 1 d .
O2W O 0.7348(2) 0.71659(11) 0.6876(2) 0.0308(8) Uani 1 1 d .
O9 O 0.7715(2) 1.10445(12) 0.8617(2) 0.0422(9) Uani 1 1 d .
C43 C 1.3996(3) 0.93311(17) 0.7702(3) 0.0357(12) Uani 1 1 d .
O4 O 1.1901(2) 1.23167(12) 0.8468(2) 0.0423(8) Uani 1 1 d .
O8 O 0.89462(19) 1.19419(11) 0.8441(2) 0.0337(7) Uani 1 1 d .
O5 O 1.1058(2) 1.16120(12) 0.9026(2) 0.0386(7) Uani 1 1 d .
O11 O 0.8475(2) 0.81339(11) 0.7668(2) 0.0342(7) Uani 1 1 d .
O7 O 0.8609(2) 1.22165(11) 1.0069(2) 0.0390(8) Uani 1 1 d .
C39 C 1.3305(3) 1.01647(15) 0.8460(3) 0.0280(10) Uani 1 1 d .
C13 C 0.9674(4) 0.85009(18) 0.6550(4) 0.0407(13) Uani 1 1 d .
H13A H 1.0288 0.8325 0.6547 0.049 Uiso 1 1 calc R
H13B H 0.9543 0.8624 0.5841 0.049 Uiso 1 1 calc R
C7 C 0.9098(3) 0.98212(16) 0.7870(3) 0.0308(10) Uani 1 1 d .
C3 C 0.8450(3) 1.06675(17) 0.8654(3) 0.0329(11) Uani 1 1 d .
N4 N 0.7231(3) 0.72430(16) 0.9293(3) 0.0342(10) Uani 1 1 d .
O12 O 0.8854(2) 0.76637(11) 0.6223(2) 0.0399(8) Uani 1 1 d .
O1 O 1.6366(2) 0.83561(13) 0.7029(3) 0.0485(8) Uani 1 1 d .
C44 C 1.4697(3) 0.84752(17) 0.7153(4) 0.0395(12) Uani 1 1 d .
H44A H 1.4605 0.8514 0.6404 0.047 Uiso 1 1 calc R
H44B H 1.4163 0.8277 0.7445 0.047 Uiso 1 1 calc R
C34 C 1.3405(3) 1.06630(17) 0.9050(3) 0.0315(10) Uani 1 1 d .
N1 N 1.0332(3) 1.18421(15) 0.6796(3) 0.0341(9) Uani 1 1 d .
N3 N 0.7139(2) 0.83361(16) 0.9314(3) 0.0331(9) Uani 1 1 d .
C8 C 0.8366(3) 1.02214(15) 0.7917(3) 0.0297(10) Uani 1 1 d .
C38 C 1.4103(3) 0.98201(15) 0.8322(4) 0.0326(10) Uani 1 1 d .
C40 C 1.2432(3) 1.00149(16) 0.8000(4) 0.0341(10) Uani 1 1 d .
H40 H 1.1901 1.0232 0.8117 0.041 Uiso 1 1 calc R
C19 C 0.7181(3) 0.74748(19) 1.0243(4) 0.0353(12) Uani 1 1 d .
C6 C 0.9886(3) 0.98794(18) 0.8537(3) 0.0383(12) Uani 1 1 d .
H6 H 1.0375 0.9622 0.8501 0.046 Uiso 1 1 calc R
C28 C 1.0303(3) 1.27734(18) 0.6148(3) 0.0316(11) Uani 1 1 d .
C4 C 0.9200(3) 1.07026(19) 0.9312(4) 0.0440(13) Uani 1 1 d .
H4 H 0.9229 1.0983 0.9814 0.053 Uiso 1 1 calc R
O2 O 1.5572(2) 0.77450(12) 0.7958(3) 0.0501(8) Uani 1 1 d .
C23 C 1.0324(3) 1.21710(18) 0.5949(3) 0.0310(11) Uani 1 1 d .
C35 C 1.4242(3) 1.07967(18) 0.9532(4) 0.0403(12) Uani 1 1 d .
H35 H 1.4293 1.1119 0.9933 0.048 Uiso 1 1 calc R
C1 C 0.8501(3) 1.19135(17) 0.9291(3) 0.0307(10) Uani 1 1 d .
C9 C 0.7573(4) 1.01699(19) 0.7256(4) 0.0455(13) Uani 1 1 d .
H9 H 0.7093 1.0433 0.7283 0.055 Uiso 1 1 calc R
C24 C 1.0354(3) 1.1941(2) 0.4943(3) 0.0436(12) Uani 1 1 d .
H24 H 1.0355 1.2171 0.4356 0.052 Uiso 1 1 calc R
C41 C 1.2375(3) 0.95497(18) 0.7383(4) 0.0402(12) Uani 1 1 d .
H41 H 1.1805 0.9461 0.7068 0.048 Uiso 1 1 calc R
C21 C 0.7220(4) 0.6693(2) 0.9218(4) 0.0459(13) Uani 1 1 d .
H21 H 0.7248 0.6531 0.8557 0.055 Uiso 1 1 calc R
C32 C 1.1840(3) 1.18507(18) 0.8894(3) 0.0318(10) Uani 1 1 d .
C15 C 0.7143(4) 0.8896(2) 0.9239(4) 0.0490(14) Uani 1 1 d .
H15 H 0.7145 0.9062 0.8581 0.059 Uiso 1 1 calc R
C12 C 0.8992(3) 0.93650(17) 0.7165(3) 0.0347(11) Uani 1 1 d .
C29 C 1.0280(3) 1.3459(2) 0.7419(4) 0.0448(12) Uani 1 1 d .
H29 H 1.0267 1.3558 0.8123 0.054 Uiso 1 1 calc R
N2 N 1.0276(3) 1.29178(15) 0.7175(3) 0.0320(9) Uani 1 1 d .
C14 C 0.8947(3) 0.80692(18) 0.6855(3) 0.0320(10) Uani 1 1 d .
C36 C 1.4959(3) 0.99708(18) 0.8823(4) 0.0408(12) Uani 1 1 d .
H36 H 1.5485 0.9743 0.8746 0.049 Uiso 1 1 calc R
C45 C 1.5611(3) 0.8163(2) 0.7383(4) 0.0378(11) Uani 1 1 d .
C20 C 0.7140(3) 0.7160(2) 1.1147(4) 0.0496(13) Uani 1 1 d .
H20 H 0.7125 0.7331 1.1800 0.060 Uiso 1 1 calc R
C22 C 0.7170(4) 0.6353(2) 1.0079(5) 0.0596(15) Uani 1 1 d .
H22 H 0.7167 0.5967 1.0000 0.072 Uiso 1 1 calc R
C11 C 0.8230(4) 0.93218(19) 0.6526(4) 0.0530(15) Uani 1 1 d .
H11 H 0.8180 0.9026 0.6059 0.064 Uiso 1 1 calc R
C18 C 0.7173(3) 0.80971(19) 1.0251(3) 0.0352(11) Uani 1 1 d .
C37 C 1.5022(3) 1.04372(19) 0.9408(4) 0.0447(13) Uani 1 1 d .
H37 H 1.5589 1.0524 0.9736 0.054 Uiso 1 1 calc R
C10 C 0.7516(4) 0.9731(2) 0.6578(4) 0.0569(16) Uani 1 1 d .
H10 H 0.6996 0.9701 0.6140 0.068 Uiso 1 1 calc R
C42 C 1.3155(3) 0.92051(17) 0.7217(4) 0.0387(12) Uani 1 1 d .
H42 H 1.3107 0.8894 0.6784 0.046 Uiso 1 1 calc R
C31 C 1.0302(3) 1.3175(2) 0.5374(4) 0.0441(13) Uani 1 1 d .
H31 H 1.0302 1.3071 0.4673 0.053 Uiso 1 1 calc R
C26 C 1.0354(4) 1.1039(2) 0.5711(4) 0.0545(14) Uani 1 1 d .
H26 H 1.0347 1.0652 0.5643 0.065 Uiso 1 1 calc R
C30 C 1.0302(4) 1.3883(2) 0.6677(4) 0.0549(15) Uani 1 1 d .
H30 H 1.0318 1.4256 0.6876 0.066 Uiso 1 1 calc R
C5 C 0.9937(4) 1.03061(18) 0.9225(4) 0.0444(13) Uani 1 1 d .
H5 H 1.0465 1.0341 0.9650 0.053 Uiso 1 1 calc R
C16 C 0.7144(4) 0.9229(2) 1.0122(5) 0.0629(16) Uani 1 1 d .
H16 H 0.7123 0.9615 1.0064 0.075 Uiso 1 1 calc R
C25 C 1.0382(4) 1.1374(2) 0.4835(4) 0.0584(16) Uani 1 1 d .
H25 H 1.0420 1.1214 0.4172 0.070 Uiso 1 1 calc R
C2 C 0.7714(4) 1.14867(19) 0.9380(4) 0.0406(13) Uani 1 1 d .
H2A H 0.7745 1.1320 1.0071 0.049 Uiso 1 1 calc R
H2B H 0.7118 1.1682 0.9331 0.049 Uiso 1 1 calc R
O1W O 1.0149(2) 1.27585(11) 0.9606(2) 0.0352(8) Uani 1 1 d .
C33 C 1.2741(3) 1.15754(17) 0.9273(4) 0.0346(11) Uani 1 1 d .
C27 C 1.0339(4) 1.1278(2) 0.6679(4) 0.0465(13) Uani 1 1 d .
H27 H 1.0332 1.1052 0.7270 0.056 Uiso 1 1 calc R
C17 C 0.7195(4) 0.8407(2) 1.1157(4) 0.0542(15) Uani 1 1 d .
H17 H 0.7222 0.8232 1.1806 0.065 Uiso 1 1 calc R
C52 C 1.0300(4) 1.3733(2) 0.5644(4) 0.0556(15) Uani 1 1 d .
H52 H 1.0298 1.4005 0.5126 0.067 Uiso 1 1 calc R
C53 C 0.7176(4) 0.8977(3) 1.1089(5) 0.0736(19) Uani 1 1 d .
H53 H 0.7185 0.9193 1.1694 0.088 Uiso 1 1 calc R
C51 C 0.7122(4) 0.6589(3) 1.1062(4) 0.0628(17) Uani 1 1 d .
H51 H 0.7079 0.6366 1.1656 0.075 Uiso 1 1 calc R

loop_
_atom_site_aniso_label
_atom_site_aniso_U_11
_atom_site_aniso_U_22
_atom_site_aniso_U_33
_atom_site_aniso_U_23
_atom_site_aniso_U_13
_atom_site_aniso_U_12
Zn1 0.0336(3) 0.0348(3) 0.0239(2) -0.0023(3) 0.0018(2) 0.0049(2)
Zn2 0.0363(3) 0.0334(3) 0.0231(2) -0.0002(2) 0.0003(2) 0.0061(2)
O10 0.046(2) 0.0360(18) 0.044(2) -0.0075(15) 0.0006(16) -0.0009(16)
O3 0.035(2) 0.0364(18) 0.075(3) -0.0217(17) -0.0122(17) 0.0080(15)
O6 0.0283(18) 0.0246(17) 0.062(2) -0.0070(15) 0.0003(16) 0.0040(14)
O2W 0.038(2) 0.0292(17) 0.0250(15) -0.0056(13) -0.0004(13) 0.0034(14)
O9 0.042(2) 0.0356(18) 0.049(2) -0.0070(15) -0.0051(15) 0.0045(15)
C43 0.026(3) 0.027(2) 0.054(3) 0.003(2) 0.003(2) 0.006(2)
O4 0.0427(19) 0.0320(17) 0.052(2) 0.0109(14) -0.0023(16) 0.0026(14)
O8 0.0337(17) 0.0421(17) 0.0253(16) -0.0055(13) 0.0039(13) -0.0010(14)
O5 0.034(2) 0.0399(18) 0.0420(18) 0.0008(14) -0.0014(15) 0.0015(16)
O11 0.0359(19) 0.0414(18) 0.0254(16) -0.0095(12) 0.0047(13) -0.0034(14)
O7 0.044(2) 0.0447(19) 0.0283(16) -0.0094(15) 0.0079(14) -0.0037(15)
C39 0.029(3) 0.018(2) 0.037(3) 0.0039(18) 0.002(2) 0.0018(18)
C13 0.049(3) 0.031(3) 0.042(3) -0.004(2) 0.012(2) -0.006(2)
C7 0.040(3) 0.028(2) 0.025(2) 0.0036(18) -0.003(2) -0.0064(19)
C3 0.036(3) 0.029(2) 0.033(2) -0.0007(19) -0.005(2) -0.002(2)
N4 0.037(3) 0.039(3) 0.027(2) -0.0016(18) 0.0012(16) 0.0055(19)
O12 0.051(2) 0.0334(17) 0.0352(17) -0.0101(14) 0.0117(15) -0.0004(15)
O1 0.035(2) 0.048(2) 0.063(2) 0.0018(17) 0.0041(18) 0.0049(17)
C44 0.037(3) 0.035(3) 0.046(3) -0.014(2) -0.005(2) 0.007(2)
C34 0.033(3) 0.029(2) 0.033(2) 0.0035(19) 0.003(2) 0.003(2)
N1 0.036(2) 0.037(2) 0.029(2) -0.0026(17) 0.0040(17) 0.0072(18)
N3 0.032(2) 0.039(2) 0.028(2) -0.0035(17) 0.0022(16) 0.0032(18)
C8 0.035(3) 0.027(2) 0.027(2) 0.0001(19) -0.004(2) -0.0040(19)
C38 0.034(3) 0.022(2) 0.042(3) 0.006(2) -0.003(2) 0.0013(18)
C40 0.024(2) 0.030(2) 0.049(3) 0.000(2) -0.003(2) 0.0041(16)
C19 0.024(3) 0.053(3) 0.029(3) 0.003(2) 0.000(2) 0.003(2)
C6 0.036(3) 0.032(2) 0.047(3) 0.002(2) -0.004(2) -0.005(2)
C28 0.025(3) 0.041(3) 0.029(2) 0.004(2) 0.0012(19) -0.003(2)
C4 0.048(3) 0.035(3) 0.049(3) -0.011(2) -0.017(3) 0.000(2)
O2 0.055(2) 0.0487(19) 0.0466(19) 0.0116(19) -0.0018(17) 0.0085(16)
C23 0.024(3) 0.047(3) 0.022(2) 0.000(2) 0.0036(18) -0.002(2)
C35 0.040(3) 0.033(3) 0.047(3) -0.006(2) -0.005(2) 0.002(2)
C1 0.034(3) 0.024(2) 0.034(3) 0.0014(19) 0.000(2) 0.007(2)
C9 0.045(3) 0.035(3) 0.056(3) 0.000(2) -0.019(3) 0.001(2)
C24 0.049(3) 0.055(3) 0.026(2) 0.000(2) 0.001(2) -0.005(3)
C41 0.030(3) 0.036(3) 0.054(3) 0.000(2) -0.012(2) -0.002(2)
C21 0.051(3) 0.050(3) 0.037(3) 0.006(2) 0.006(2) 0.007(3)
C32 0.036(3) 0.032(3) 0.027(2) -0.003(2) 0.000(2) 0.003(2)
C15 0.055(3) 0.051(3) 0.041(3) -0.010(2) 0.004(3) 0.007(3)
C12 0.045(3) 0.028(2) 0.031(2) 0.0000(19) -0.002(2) -0.004(2)
C29 0.048(3) 0.047(3) 0.039(3) -0.002(2) -0.004(2) 0.007(2)
N2 0.035(2) 0.030(2) 0.031(2) -0.0023(17) -0.0013(17) 0.0032(16)
C14 0.030(3) 0.039(3) 0.027(2) 0.004(2) 0.003(2) 0.013(2)
C36 0.027(3) 0.029(3) 0.066(3) -0.004(2) -0.012(2) 0.006(2)
C45 0.042(3) 0.037(3) 0.035(3) -0.018(2) -0.005(2) 0.010(2)
C20 0.043(3) 0.074(4) 0.032(3) 0.012(3) 0.003(2) 0.001(3)
C22 0.066(4) 0.044(3) 0.068(4) 0.016(3) 0.007(3) 0.008(3)
C11 0.074(4) 0.038(3) 0.047(3) -0.014(2) -0.027(3) 0.000(3)
C18 0.025(3) 0.052(3) 0.029(2) -0.010(2) -0.0009(19) 0.003(2)
C37 0.035(3) 0.039(3) 0.060(3) -0.003(2) -0.022(2) -0.002(2)
C10 0.065(4) 0.046(3) 0.059(3) -0.005(3) -0.034(3) 0.003(3)
C42 0.040(3) 0.030(3) 0.046(3) -0.010(2) -0.005(2) 0.006(2)
C31 0.047(3) 0.056(3) 0.029(3) 0.013(2) -0.003(2) 0.001(3)
C26 0.069(4) 0.049(3) 0.046(3) -0.015(3) 0.006(3) 0.002(3)
C30 0.062(4) 0.040(3) 0.063(4) 0.008(3) -0.004(3) 0.003(3)
C5 0.048(3) 0.033(3) 0.053(3) -0.002(2) -0.025(2) -0.007(2)
C16 0.060(4) 0.052(3) 0.077(4) -0.035(3) -0.006(3) 0.005(3)
C25 0.075(5) 0.069(4) 0.032(3) -0.020(3) 0.003(3) -0.003(3)
C2 0.051(3) 0.038(3) 0.033(3) -0.001(2) 0.011(2) 0.001(2)
O1W 0.051(2) 0.0282(18) 0.0266(17) -0.0039(13) -0.0002(14) 0.0063(15)
C33 0.040(3) 0.017(2) 0.047(3) -0.001(2) -0.001(2) 0.002(2)
C27 0.058(4) 0.046(3) 0.036(3) 0.002(2) 0.005(2) 0.004(3)
C17 0.052(4) 0.079(4) 0.032(3) -0.018(3) 0.000(2) 0.004(3)
C52 0.057(4) 0.050(3) 0.060(4) 0.026(3) -0.005(3) 0.001(3)
C53 0.076(5) 0.096(5) 0.049(4) -0.039(4) 0.000(3) 0.001(4)
C51 0.062(4) 0.079(4) 0.048(3) 0.034(3) 0.011(3) 0.003(3)

loop_
_atom_type_symbol
_atom_type_description
_atom_type_scat_dispersion_real
_atom_type_scat_dispersion_imag
_atom_type_scat_source
C C 0.0033 0.0016 'International Tables Vol C Tables 4.2.6.8 and 6.1.1.4'
H H 0.0000 0.0000 'International Tables Vol C Tables 4.2.6.8 and 6.1.1.4'
N N 0.0061 0.0033 'International Tables Vol C Tables 4.2.6.8 and 6.1.1.4'
O O 0.0106 0.0060 'International Tables Vol C Tables 4.2.6.8 and 6.1.1.4'
Zn Zn 0.2839 1.4301 'International Tables Vol C Tables 4.2.6.8 and 6.1.1.4'

loop_
_geom_angle_atom_site_label_1
_geom_angle_atom_site_label_2
_geom_angle_atom_site_label_3
_geom_angle
_geom_angle_site_symmetry_1
_geom_angle_site_symmetry_3
O11 Zn1 O2W 92.16(11) . .
O11 Zn1 N4 111.65(13) . .
O2W Zn1 N4 94.59(12) . .
O11 Zn1 N3 86.58(12) . .
O2W Zn1 N3 169.56(13) . .
N4 Zn1 N3 76.31(15) . .
O11 Zn1 O1 96.58(12) . 1_455
O2W Zn1 O1 96.94(12) . 1_455
N4 Zn1 O1 149.01(14) . 1_455
N3 Zn1 O1 93.51(13) . 1_455
O11 Zn1 O2 155.68(11) . 1_455
O2W Zn1 O2 93.80(12) . 1_455
N4 Zn1 O2 91.35(13) . 1_455
N3 Zn1 O2 91.57(13) . 1_455
O1 Zn1 O2 59.31(12) 1_455 1_455
O11 Zn1 C45 126.16(15) . 1_455
O2W Zn1 C45 98.32(12) . 1_455
N4 Zn1 C45 119.80(16) . 1_455
N3 Zn1 C45 90.76(13) . 1_455
O1 Zn1 C45 29.89(13) 1_455 1_455
O2 Zn1 C45 29.55(13) 1_455 1_455
O8 Zn2 N1 87.76(13) . .
O8 Zn2 N2 109.90(13) . .
N1 Zn2 N2 76.85(14) . .
O8 Zn2 O1W 91.66(12) . .
N1 Zn2 O1W 171.74(13) . .
N2 Zn2 O1W 95.64(13) . .
O8 Zn2 O5 99.49(12) . .
N1 Zn2 O5 93.29(13) . .
N2 Zn2 O5 148.36(13) . .
O1W Zn2 O5 94.94(11) . .
O8 Zn2 O4 158.21(11) . .
N1 Zn2 O4 95.94(13) . .
N2 Zn2 O4 91.83(12) . .
O1W Zn2 O4 87.64(12) . .
O5 Zn2 O4 58.92(11) . .
O8 Zn2 C32 129.14(13) . .
N1 Zn2 C32 94.63(14) . .
N2 Zn2 C32 120.11(14) . .
O1W Zn2 C32 92.13(13) . .
O5 Zn2 C32 29.67(12) . .
O4 Zn2 C32 29.27(12) . .
C12 O10 C13 118.5(4) . .
C43 O3 C44 117.0(3) . .
C34 O6 C33 117.3(3) . .
C3 O9 C2 117.4(4) . .
O3 C43 C42 124.2(4) . .
O3 C43 C38 114.3(4) . .
C42 C43 C38 121.5(4) . .
C32 O4 Zn2 85.5(3) . .
C1 O8 Zn2 125.6(3) . .
C32 O5 Zn2 93.7(3) . .
C14 O11 Zn1 127.1(3) . .
C38 C39 C34 118.5(4) . .
C38 C39 C40 120.1(4) . .
C34 C39 C40 121.4(4) . .
O10 C13 C14 115.0(4) . .
C6 C7 C8 119.3(4) . .
C6 C7 C12 122.7(4) . .
C8 C7 C12 118.0(4) . .
C4 C3 O9 124.9(4) . .
C4 C3 C8 121.2(4) . .
O9 C3 C8 113.9(4) . .
C21 N4 C19 118.7(4) . .
C21 N4 Zn1 124.4(3) . .
C19 N4 Zn1 116.6(3) . .
C45 O1 Zn1 91.0(3) . 1_655
O3 C44 C45 106.0(4) . .
O6 C34 C35 124.2(4) . .
O6 C34 C39 114.4(4) . .
C35 C34 C39 121.3(4) . .
C23 N1 C27 119.7(4) . .
C23 N1 Zn2 116.2(3) . .
C27 N1 Zn2 124.0(3) . .
C18 N3 C15 119.6(4) . .
C18 N3 Zn1 116.7(3) . .
C15 N3 Zn1 123.5(3) . .
C9 C8 C7 120.0(4) . .
C9 C8 C3 121.7(4) . .
C7 C8 C3 118.3(4) . .
C39 C38 C36 118.8(4) . .
C39 C38 C43 117.7(4) . .
C36 C38 C43 123.5(4) . .
C41 C40 C39 119.8(4) . .
N4 C19 C20 122.3(4) . .
N4 C19 C18 115.0(4) . .
C20 C19 C18 122.8(5) . .
C5 C6 C7 120.6(4) . .
N2 C28 C31 121.0(4) . .
N2 C28 C23 114.8(4) . .
C31 C28 C23 124.3(4) . .
C3 C4 C5 119.2(4) . .
C45 O2 Zn1 85.7(3) . 1_655
N1 C23 C24 120.7(4) . .
N1 C23 C28 116.1(4) . .
C24 C23 C28 123.2(4) . .
C34 C35 C37 119.1(4) . .
O7 C1 O8 126.7(4) . .
O7 C1 C2 115.1(4) . .
O8 C1 C2 118.1(4) . .
C10 C9 C8 119.6(4) . .
C25 C24 C23 119.1(4) . .
C40 C41 C42 121.5(4) . .
N4 C21 C22 122.4(5) . .
O4 C32 O5 121.8(4) . .
O4 C32 C33 118.0(4) . .
O5 C32 C33 120.2(4) . .
O4 C32 Zn2 65.3(2) . .
O5 C32 Zn2 56.6(2) . .
C33 C32 Zn2 176.5(3) . .
N3 C15 C16 121.1(5) . .
C11 C12 O10 124.8(4) . .
C11 C12 C7 121.5(4) . .
O10 C12 C7 113.7(4) . .
N2 C29 C30 123.5(5) . .
C29 N2 C28 118.3(4) . .
C29 N2 Zn2 125.6(3) . .
C28 N2 Zn2 116.1(3) . .
O11 C14 O12 124.7(4) . .
O11 C14 C13 119.8(4) . .
O12 C14 C13 115.5(4) . .
C37 C36 C38 121.2(4) . .
O2 C45 O1 123.4(4) . .
O2 C45 C44 118.0(5) . .
O1 C45 C44 118.5(4) . .
O2 C45 Zn1 64.7(3) . 1_655
O1 C45 Zn1 59.1(2) . 1_655
C44 C45 Zn1 169.3(3) . 1_655
C51 C20 C19 118.7(5) . .
C21 C22 C51 119.2(5) . .
C12 C11 C10 119.4(4) . .
N3 C18 C17 121.8(5) . .
N3 C18 C19 115.2(4) . .
C17 C18 C19 123.0(5) . .
C36 C37 C35 121.0(4) . .
C9 C10 C11 121.5(5) . .
C43 C42 C41 119.3(4) . .
C52 C31 C28 119.7(5) . .
C27 C26 C25 119.5(5) . .
C52 C30 C29 117.7(5) . .
C6 C5 C4 121.3(4) . .
C53 C16 C15 118.7(5) . .
C24 C25 C26 119.8(5) . .
O9 C2 C1 116.4(4) . .
O6 C33 C32 105.6(4) . .
N1 C27 C26 121.2(4) . .
C53 C17 C18 119.0(5) . .
C30 C52 C31 119.8(5) . .
C17 C53 C16 119.7(5) . .
C20 C51 C22 118.7(5) . .

loop_
_geom_bond_atom_site_label_1
_geom_bond_atom_site_label_2
_geom_bond_distance
_geom_bond_site_symmetry_2
Zn1 O11 2.065(3) .
Zn1 O2W 2.093(3) .
Zn1 N4 2.121(4) .
Zn1 N3 2.125(4) .
Zn1 O1 2.156(3) 1_455
Zn1 O2 2.278(3) 1_455
Zn1 C45 2.512(5) 1_455
Zn2 O8 2.057(3) .
Zn2 N1 2.110(4) .
Zn2 N2 2.112(4) .
Zn2 O1W 2.116(3) .
Zn2 O5 2.125(3) .
Zn2 O4 2.314(3) .
Zn2 C32 2.540(5) .
O10 C12 1.377(5) .
O10 C13 1.435(5) .
O3 C43 1.373(5) .
O3 C44 1.425(5) .
O6 C34 1.362(5) .
O6 C33 1.446(5) .
O9 C3 1.381(5) .
O9 C2 1.440(5) .
C43 C42 1.379(6) .
C43 C38 1.423(6) .
O4 C32 1.246(5) .
O8 C1 1.259(5) .
O5 C32 1.260(5) .
O11 C14 1.246(5) .
O7 C1 1.240(5) .
C39 C38 1.414(5) .
C39 C34 1.419(6) .
C39 C40 1.418(6) .
C13 C14 1.512(6) .
C7 C6 1.414(6) .
C7 C8 1.416(5) .
C7 C12 1.424(5) .
C3 C4 1.360(6) .
C3 C8 1.429(5) .
N4 C21 1.320(6) .
N4 C19 1.336(6) .
O12 C14 1.271(5) .
O1 C45 1.252(5) .
O1 Zn1 2.156(3) 1_655
C44 C45 1.528(6) .
C34 C35 1.376(6) .
N1 C23 1.338(5) .
N1 C27 1.360(6) .
N3 C18 1.327(6) .
N3 C15 1.345(6) .
C8 C9 1.413(6) .
C38 C36 1.420(6) .
C40 C41 1.367(6) .
C19 C20 1.381(7) .
C19 C18 1.491(6) .
C6 C5 1.350(6) .
C28 N2 1.357(6) .
C28 C31 1.380(6) .
C28 C23 1.466(6) .
C4 C5 1.418(6) .
O2 C45 1.242(5) .
O2 Zn1 2.278(3) 1_655
C23 C24 1.399(6) .
C35 C37 1.413(6) .
C1 C2 1.520(6) .
C9 C10 1.365(6) .
C24 C25 1.367(7) .
C41 C42 1.398(6) .
C21 C22 1.371(7) .
C32 C33 1.520(6) .
C15 C16 1.382(7) .
C12 C11 1.359(6) .
C29 N2 1.334(5) .
C29 C30 1.390(6) .
C36 C37 1.348(6) .
C45 Zn1 2.512(5) 1_655
C20 C51 1.372(7) .
C22 C51 1.379(8) .
C11 C10 1.412(7) .
C18 C17 1.376(6) .
C31 C52 1.380(6) .
C26 C27 1.363(6) .
C26 C25 1.377(7) .
C30 C52 1.367(7) .
C16 C53 1.375(8) .
C17 C53 1.368(7) .
